data_4326048
loop_
_publ_author_name
'Mee Chang'
'Atsushi Kobayashi'
'Kiyohiko Nakajima'
'Ho-Chol Chang'
'Masako Kato'

_publ_contact_author_email akoba@sci.hokudai.ac.jp
_publ_contact_author_fax +81-11-706-3447
_publ_contact_author_name 'Atsushi Kobayashi'
_publ_contact_author_phone +81-11-706-3819
_publ_section_title
;
 Dimensionality Control of Vapochromic Hydrogen-Bonded Proton-Transfer
 Assemblies Composed of a Bis(hydrazone)iron(II) Complex
;
_journal_name_full 'Inorganic Chemistry'
_journal_page_first 8308
_journal_page_last 8317
_journal_paper_doi 10.1021/ic2008396
_journal_volume 50
_journal_year 2011
_chemical_formula_moiety 'C48 H44 Fe N6 O3 P2 '
_chemical_formula_sum 'C48 H44 Fe N6 O3 P2'
_chemical_formula_weight 870.71
_space_group_IT_number 14
_symmetry_cell_setting monoclinic
_symmetry_Int_Tables_number 14
_symmetry_space_group_name_Hall '-P 2yn'
_symmetry_space_group_name_H-M 'P 1 21/n 1'
_cell_angle_alpha 90.0000
_cell_angle_beta 91.5441(7)
_cell_angle_gamma 90.0000
_cell_formula_units_Z 4
_cell_length_a 12.0629(19)
_cell_length_b 17.409(3)
_cell_length_c 19.406(4)
_cell_measurement_reflns_used 11456
_cell_measurement_temperature 150.1
_cell_measurement_theta_max 27.5
_cell_measurement_theta_min 3.1
_cell_volume 4073.8(13)
_computing_cell_refinement CrystalClear
_computing_data_collection CrystalClear
_computing_data_reduction CrystalStructure
_computing_publication_material 'CrystalStructure 3.8'
_computing_structure_refinement SHELXL
_computing_structure_solution SHELXS97
_diffrn_ambient_temperature 150.1
_diffrn_detector_area_resol_mean 7.31
_diffrn_measured_fraction_theta_full 0.996
_diffrn_measured_fraction_theta_max 0.996
_diffrn_measurement_device_type 'Rigaku Mercury'
_diffrn_measurement_method \w
_diffrn_radiation_type 'Mo K\a'
_diffrn_radiation_wavelength 0.71070
_diffrn_reflns_av_R_equivalents 0.024
_diffrn_reflns_limit_h_max 11
_diffrn_reflns_limit_h_min -15
_diffrn_reflns_limit_k_max 22
_diffrn_reflns_limit_k_min -20
_diffrn_reflns_limit_l_max 19
_diffrn_reflns_limit_l_min -25
_diffrn_reflns_number 31691
_diffrn_reflns_theta_full 27.48
_diffrn_reflns_theta_max 27.48
_exptl_absorpt_coefficient_mu 0.501
_exptl_absorpt_correction_type none
_exptl_crystal_colour red
_exptl_crystal_density_diffrn 1.413
_exptl_crystal_description prism
_exptl_crystal_F_000 1800.00
_exptl_crystal_size_max 0.20
_exptl_crystal_size_mid 0.20
_exptl_crystal_size_min 0.20
_refine_diff_density_max 0.71
_refine_diff_density_min -0.76
_refine_ls_extinction_method none
_refine_ls_goodness_of_fit_ref 1.061
_refine_ls_hydrogen_treatment refall
_refine_ls_number_parameters 550
_refine_ls_number_reflns 9307
_refine_ls_R_factor_gt 0.0461
_refine_ls_shift/su_max 0.0020
_refine_ls_structure_factor_coef Fsqd
_refine_ls_weighting_details 'w = 1/[\s^2^(Fo^2^)+(0.0559P)^2^+4.8535P] where P=(Fo^2^+2Fc^2^)/3'
_refine_ls_weighting_scheme calc
_refine_ls_wR_factor_ref 0.1191
_reflns_number_gt 8417
_reflns_number_total 9307
_reflns_threshold_expression F^2^>2.0\s(F^2^)
_cod_data_source_file ic2008396_si_002_4.cif
_cod_data_source_block '__[Fe(pbph)2]'
_cod_original_cell_volume 4073.7(12)
_cod_original_formula_sum 'C48 H44 Fe N6 O3 P2 '
_cod_database_code 4326048

loop_
_symmetry_equiv_pos_site_id
_symmetry_equiv_pos_as_xyz
1 +X,+Y,+Z
2 1/2-X,1/2+Y,1/2-Z
3 -X,-Y,-Z
4 1/2+X,1/2-Y,1/2+Z

loop_
_atom_site_label
_atom_site_type_symbol
_atom_site_fract_x
_atom_site_fract_y
_atom_site_fract_z
_atom_site_U_iso_or_equiv
_atom_site_adp_type
_atom_site_occupancy
_atom_site_symmetry_multiplicity
_atom_site_calc_flag
_atom_site_refinement_flags
Fe(1) Fe 0.73236(2) 0.265646(15) 0.168296(13) 0.01341(7) Uani 1.00 1 d .
P(1) P 0.91429(4) 0.25644(3) 0.14700(2) 0.01414(11) Uani 1.00 1 d .
P(2) P 0.67005(4) 0.22740(3) 0.06350(2) 0.01463(11) Uani 1.00 1 d .
O(1) O 0.8738(2) 0.55607(12) 0.14537(11) 0.0474(5) Uani 1.00 1 d .
O(2) O 0.8884(5) 0.5212(3) 0.0094(2) 0.202(3) Uani 1.00 1 d .
O(3) O 0.7380(5) 0.6194(3) 0.0345(5) 0.239(4) Uani 1.00 1 d .
N(1) N 0.57525(13) 0.26954(10) 0.19704(9) 0.0172(3) Uani 1.00 1 d .
N(2) N 0.61701(13) 0.14385(10) 0.23132(9) 0.0211(3) Uani 1.00 1 d .
N(3) N 0.72066(13) 0.16366(9) 0.20761(8) 0.0161(3) Uani 1.00 1 d .
N(4) N 0.77353(13) 0.30734(10) 0.26035(8) 0.0173(3) Uani 1.00 1 d .
N(5) N 0.76581(14) 0.42315(10) 0.19930(9) 0.0206(3) Uani 1.00 1 d .
N(6) N 0.73163(13) 0.37434(10) 0.14606(9) 0.0171(3) Uani 1.00 1 d .
C(1) C 0.50124(17) 0.32777(13) 0.19371(12) 0.0246(4) Uani 1.00 1 d .
C(2) C 0.39436(18) 0.32147(14) 0.21665(13) 0.0297(4) Uani 1.00 1 d .
C(3) C 0.36135(17) 0.25142(15) 0.24519(12) 0.0285(4) Uani 1.00 1 d .
C(4) C 0.43485(17) 0.19173(14) 0.24937(11) 0.0262(4) Uani 1.00 1 d .
C(5) C 0.54403(16) 0.20159(13) 0.22523(10) 0.0201(3) Uani 1.00 1 d .
C(6) C 0.79459(16) 0.11027(11) 0.22217(10) 0.0179(3) Uani 1.00 1 d .
C(7) C 0.91300(16) 0.11023(11) 0.21120(10) 0.0168(3) Uani 1.00 1 d .
C(8) C 0.96823(17) 0.04327(12) 0.23505(11) 0.0211(4) Uani 1.00 1 d .
C(9) C 1.08213(18) 0.03677(12) 0.23374(11) 0.0242(4) Uani 1.00 1 d .
C(10) C 1.14576(17) 0.09716(12) 0.20927(11) 0.0232(4) Uani 1.00 1 d .
C(11) C 1.09282(16) 0.16221(12) 0.18380(10) 0.0199(3) Uani 1.00 1 d .
C(12) C 0.97705(15) 0.16973(11) 0.18301(10) 0.0161(3) Uani 1.00 1 d .
C(13) C 1.00466(15) 0.32968(11) 0.18845(10) 0.0180(3) Uani 1.00 1 d .
C(14) C 1.03467(17) 0.32081(13) 0.25786(11) 0.0233(4) Uani 1.00 1 d .
C(15) C 1.09814(18) 0.37594(14) 0.29215(13) 0.0303(4) Uani 1.00 1 d .
C(16) C 1.1328(2) 0.44043(14) 0.25790(15) 0.0359(5) Uani 1.00 1 d .
C(17) C 1.1056(2) 0.44980(15) 0.18908(16) 0.0439(6) Uani 1.00 1 d .
C(18) C 1.0413(2) 0.39481(14) 0.15411(13) 0.0326(5) Uani 1.00 1 d .
C(19) C 0.96124(15) 0.25862(12) 0.05769(10) 0.0179(3) Uani 1.00 1 d .
C(20) C 1.02826(16) 0.20182(13) 0.02957(11) 0.0219(4) Uani 1.00 1 d .
C(21) C 1.06409(18) 0.20865(15) -0.03776(11) 0.0286(4) Uani 1.00 1 d .
C(22) C 1.03338(19) 0.27128(16) -0.07757(12) 0.0322(5) Uani 1.00 1 d .
C(23) C 0.9647(2) 0.32703(15) -0.05095(12) 0.0313(5) Uani 1.00 1 d .
C(24) C 0.92885(17) 0.32079(13) 0.01638(11) 0.0236(4) Uani 1.00 1 d .
C(25) C 0.78939(17) 0.27013(13) 0.32119(11) 0.0216(4) Uani 1.00 1 d .
C(26) C 0.82107(18) 0.30709(14) 0.38118(11) 0.0264(4) Uani 1.00 1 d .
C(27) C 0.83887(19) 0.38668(14) 0.37892(12) 0.0289(4) Uani 1.00 1 d .
C(28) C 0.82183(18) 0.42574(13) 0.31868(12) 0.0268(4) Uani 1.00 1 d .
C(29) C 0.78620(16) 0.38524(12) 0.25845(10) 0.0198(3) Uani 1.00 1 d .
C(30) C 0.69941(17) 0.41239(12) 0.09115(11) 0.0209(4) Uani 1.00 1 d .
C(31) C 0.65548(17) 0.38393(12) 0.02547(10) 0.0205(3) Uani 1.00 1 d .
C(32) C 0.6253(2) 0.44252(13) -0.02145(12) 0.0309(5) Uani 1.00 1 d .
C(33) C 0.5755(2) 0.42623(15) -0.08469(13) 0.0366(5) Uani 1.00 1 d .
C(34) C 0.5548(2) 0.35030(14) -0.10348(12) 0.0329(5) Uani 1.00 1 d .
C(35) C 0.58526(17) 0.29179(13) -0.05845(11) 0.0233(4) Uani 1.00 1 d .
C(36) C 0.63745(16) 0.30676(11) 0.00535(10) 0.0182(3) Uani 1.00 1 d .
C(37) C 0.75237(15) 0.15887(11) 0.01356(10) 0.0177(3) Uani 1.00 1 d .
C(38) C 0.78172(16) 0.17024(13) -0.05506(11) 0.0217(4) Uani 1.00 1 d .
C(39) C 0.84225(17) 0.11443(14) -0.08943(11) 0.0272(4) Uani 1.00 1 d .
C(40) C 0.87496(18) 0.04757(14) -0.05646(12) 0.0281(4) Uani 1.00 1 d .
C(41) C 0.84822(18) 0.03630(13) 0.01201(12) 0.0272(4) Uani 1.00 1 d .
C(42) C 0.78796(17) 0.09155(12) 0.04668(11) 0.0222(4) Uani 1.00 1 d .
C(43) C 0.53375(16) 0.17875(12) 0.06361(10) 0.0185(3) Uani 1.00 1 d .
C(44) C 0.52257(19) 0.09929(13) 0.06906(12) 0.0268(4) Uani 1.00 1 d .
C(45) C 0.4174(2) 0.06605(15) 0.07210(13) 0.0344(5) Uani 1.00 1 d .
C(46) C 0.32353(19) 0.11147(16) 0.07022(12) 0.0342(5) Uani 1.00 1 d .
C(47) C 0.33364(18) 0.19055(16) 0.06534(12) 0.0311(5) Uani 1.00 1 d .
C(48) C 0.43769(17) 0.22412(13) 0.06176(11) 0.0240(4) Uani 1.00 1 d .
H(1) H 0.5239 0.3753 0.1747 0.030 Uiso 1.00 1 c R
H(2) H 0.3444 0.3636 0.2132 0.036 Uiso 1.00 1 c R
H(3) H 0.2883 0.2455 0.2615 0.034 Uiso 1.00 1 c R
H(4) H 0.4130 0.1439 0.2683 0.031 Uiso 1.00 1 c R
H(5) H 0.7664 0.0651 0.2429 0.022 Uiso 1.00 1 c R
H(6) H 0.9260 0.0018 0.2524 0.025 Uiso 1.00 1 c R
H(7) H 1.1173 -0.0090 0.2496 0.029 Uiso 1.00 1 c R
H(8) H 1.2244 0.0938 0.2100 0.028 Uiso 1.00 1 c R
H(9) H 1.1363 0.2030 0.1663 0.024 Uiso 1.00 1 c R
H(10) H 1.0113 0.2764 0.2820 0.028 Uiso 1.00 1 c R
H(11) H 1.1178 0.3691 0.3395 0.036 Uiso 1.00 1 c R
H(12) H 1.1754 0.4784 0.2817 0.043 Uiso 1.00 1 c R
H(13) H 1.1307 0.4939 0.1652 0.053 Uiso 1.00 1 c R
H(14) H 1.0224 0.4018 0.1067 0.039 Uiso 1.00 1 c R
H(15) H 1.0495 0.1584 0.0565 0.026 Uiso 1.00 1 c R
H(16) H 1.1100 0.1700 -0.0565 0.034 Uiso 1.00 1 c R
H(17) H 1.0593 0.2761 -0.1232 0.039 Uiso 1.00 1 c R
H(18) H 0.9421 0.3695 -0.0786 0.038 Uiso 1.00 1 c R
H(19) H 0.8818 0.3592 0.0344 0.028 Uiso 1.00 1 c R
H(20) H 0.7781 0.2161 0.3224 0.026 Uiso 1.00 1 c R
H(21) H 0.8307 0.2794 0.4231 0.032 Uiso 1.00 1 c R
H(22) H 0.8628 0.4134 0.4194 0.035 Uiso 1.00 1 c R
H(23) H 0.8337 0.4797 0.3170 0.032 Uiso 1.00 1 c R
H(24) H 0.7056 0.4667 0.0946 0.025 Uiso 1.00 1 c R
H(25) H 0.6395 0.4945 -0.0093 0.037 Uiso 1.00 1 c R
H(26) H 0.5553 0.4668 -0.1153 0.044 Uiso 1.00 1 c R
H(27) H 0.5201 0.3387 -0.1468 0.039 Uiso 1.00 1 c R
H(28) H 0.5703 0.2401 -0.0713 0.028 Uiso 1.00 1 c R
H(29) H 0.7603 0.2162 -0.0783 0.026 Uiso 1.00 1 c R
H(30) H 0.8612 0.1225 -0.1361 0.033 Uiso 1.00 1 c R
H(31) H 0.9154 0.0096 -0.0804 0.034 Uiso 1.00 1 c R
H(32) H 0.8712 -0.0093 0.0352 0.033 Uiso 1.00 1 c R
H(33) H 0.7707 0.0834 0.0936 0.027 Uiso 1.00 1 c R
H(34) H 0.5867 0.0676 0.0707 0.032 Uiso 1.00 1 c R
H(35) H 0.4105 0.0118 0.0755 0.041 Uiso 1.00 1 c R
H(36) H 0.2522 0.0886 0.0723 0.041 Uiso 1.00 1 c R
H(37) H 0.2692 0.2219 0.0644 0.037 Uiso 1.00 1 c R
H(38) H 0.4439 0.2784 0.0580 0.029 Uiso 1.00 1 c R
H(39) H 0.621(3) 0.081(2) 0.320(2) 0.074(13) Uiso 1.00 1 c .
H(40) H 0.656(3) 0.012(2) 0.3362(19) 0.063(10) Uiso 1.00 1 c .

loop_
_atom_site_aniso_label
_atom_site_aniso_U_11
_atom_site_aniso_U_22
_atom_site_aniso_U_33
_atom_site_aniso_U_12
_atom_site_aniso_U_13
_atom_site_aniso_U_23
Fe(1) 0.01285(14) 0.01501(14) 0.01230(14) -0.00027(9) -0.00098(10) -0.00049(9)
P(1) 0.0129(2) 0.0158(2) 0.0137(2) -0.00043(16) -0.00048(17) 0.00170(17)
P(2) 0.0148(2) 0.0159(2) 0.0131(2) -0.00040(16) -0.00208(17) -0.00021(17)
O(1) 0.0786(15) 0.0353(10) 0.0292(10) -0.0210(10) 0.0148(9) -0.0091(8)
O(2) 0.275(7) 0.231(6) 0.102(3) -0.143(5) 0.009(3) -0.005(3)
O(3) 0.172(5) 0.094(3) 0.447(12) -0.024(3) -0.083(6) -0.036(5)
N(1) 0.0147(7) 0.0218(8) 0.0149(7) 0.0001(5) -0.0012(5) -0.0026(6)
N(2) 0.0153(7) 0.0262(9) 0.0219(8) -0.0040(6) 0.0011(6) 0.0057(6)
N(3) 0.0153(7) 0.0190(7) 0.0139(7) -0.0021(5) -0.0013(5) 0.0004(6)
N(4) 0.0162(7) 0.0205(8) 0.0150(7) 0.0011(6) -0.0003(5) -0.0026(6)
N(5) 0.0244(8) 0.0166(8) 0.0205(8) 0.0010(6) -0.0057(6) -0.0041(6)
N(6) 0.0147(7) 0.0184(7) 0.0181(7) 0.0006(5) -0.0025(5) -0.0030(6)
C(1) 0.0189(9) 0.0238(10) 0.0310(11) 0.0007(7) -0.0018(8) -0.0085(8)
C(2) 0.0190(9) 0.0325(12) 0.0376(13) 0.0033(8) 0.0017(8) -0.0134(9)
C(3) 0.0151(9) 0.0461(13) 0.0244(11) -0.0025(8) 0.0024(7) -0.0085(9)
C(4) 0.0176(9) 0.0397(12) 0.0212(10) -0.0055(8) -0.0003(7) 0.0010(9)
C(5) 0.0153(8) 0.0294(10) 0.0156(9) -0.0026(7) -0.0018(6) -0.0007(7)
C(6) 0.0201(8) 0.0169(8) 0.0168(9) -0.0017(6) 0.0002(6) 0.0021(7)
C(7) 0.0194(8) 0.0169(8) 0.0139(8) 0.0004(6) -0.0014(6) -0.0011(6)
C(8) 0.0254(9) 0.0161(9) 0.0219(9) 0.0007(7) 0.0009(7) 0.0020(7)
C(9) 0.0268(10) 0.0203(9) 0.0255(10) 0.0083(7) -0.0009(8) 0.0015(8)
C(10) 0.0188(9) 0.0243(10) 0.0263(10) 0.0060(7) -0.0006(7) 0.0013(8)
C(11) 0.0187(9) 0.0208(9) 0.0200(9) 0.0001(7) 0.0001(7) 0.0010(7)
C(12) 0.0170(8) 0.0167(8) 0.0145(8) 0.0018(6) -0.0010(6) -0.0005(6)
C(13) 0.0136(8) 0.0183(9) 0.0220(9) -0.0002(6) 0.0000(6) -0.0006(7)
C(14) 0.0208(9) 0.0245(10) 0.0246(10) -0.0026(7) -0.0018(7) -0.0012(8)
C(15) 0.0231(10) 0.0369(12) 0.0306(12) -0.0028(9) -0.0063(8) -0.0090(9)
C(16) 0.0282(11) 0.0289(12) 0.0503(15) -0.0087(9) -0.0042(10) -0.0131(11)
C(17) 0.0477(15) 0.0262(12) 0.0575(17) -0.0179(11) -0.0013(12) 0.0023(11)
C(18) 0.0388(12) 0.0260(11) 0.0328(12) -0.0097(9) -0.0055(9) 0.0051(9)
C(19) 0.0137(8) 0.0250(9) 0.0150(9) -0.0027(7) 0.0013(6) 0.0021(7)
C(20) 0.0187(9) 0.0284(10) 0.0187(9) -0.0012(7) -0.0008(7) -0.0012(8)
C(21) 0.0206(9) 0.0436(13) 0.0216(10) -0.0006(9) 0.0034(7) -0.0044(9)
C(22) 0.0265(11) 0.0524(15) 0.0180(10) -0.0054(9) 0.0037(8) 0.0038(9)
C(23) 0.0312(11) 0.0395(13) 0.0231(11) -0.0032(9) -0.0018(8) 0.0115(9)
C(24) 0.0199(9) 0.0294(11) 0.0214(10) 0.0006(7) 0.0014(7) 0.0049(8)
C(25) 0.0194(9) 0.0285(10) 0.0169(9) -0.0009(7) -0.0014(7) 0.0003(7)
C(26) 0.0252(10) 0.0378(12) 0.0160(9) 0.0022(8) -0.0012(7) -0.0002(8)
C(27) 0.0289(10) 0.0362(12) 0.0213(10) 0.0043(9) -0.0077(8) -0.0117(9)
C(28) 0.0280(10) 0.0265(11) 0.0256(11) 0.0061(8) -0.0067(8) -0.0097(8)
C(29) 0.0181(8) 0.0217(9) 0.0195(9) 0.0027(7) -0.0030(7) -0.0045(7)
C(30) 0.0256(9) 0.0152(8) 0.0216(10) 0.0001(7) -0.0048(7) 0.0004(7)
C(31) 0.0221(9) 0.0208(9) 0.0183(9) 0.0014(7) -0.0033(7) 0.0015(7)
C(32) 0.0464(13) 0.0212(10) 0.0244(11) 0.0014(9) -0.0092(9) 0.0026(8)
C(33) 0.0561(15) 0.0288(12) 0.0242(11) 0.0054(10) -0.0147(10) 0.0070(9)
C(34) 0.0462(13) 0.0315(12) 0.0200(10) 0.0039(10) -0.0144(9) -0.0004(9)
C(35) 0.0259(10) 0.0231(10) 0.0206(10) 0.0013(8) -0.0046(7) -0.0020(8)
C(36) 0.0198(8) 0.0198(9) 0.0149(9) 0.0009(7) -0.0014(6) 0.0011(7)
C(37) 0.0160(8) 0.0200(9) 0.0168(9) -0.0010(6) -0.0023(6) -0.0041(7)
C(38) 0.0208(9) 0.0260(10) 0.0182(9) -0.0004(7) -0.0021(7) -0.0013(7)
C(39) 0.0229(9) 0.0396(12) 0.0190(10) -0.0006(8) 0.0010(7) -0.0079(9)
C(40) 0.0218(9) 0.0321(11) 0.0303(11) 0.0031(8) 0.0001(8) -0.0124(9)
C(41) 0.0267(10) 0.0221(10) 0.0324(11) 0.0035(8) -0.0043(8) -0.0063(8)
C(42) 0.0233(9) 0.0234(10) 0.0199(9) 0.0013(7) -0.0030(7) -0.0024(7)
C(43) 0.0189(8) 0.0239(9) 0.0127(8) -0.0047(7) -0.0016(6) -0.0027(7)
C(44) 0.0277(10) 0.0256(10) 0.0271(11) -0.0062(8) 0.0012(8) -0.0009(8)
C(45) 0.0392(13) 0.0320(12) 0.0322(12) -0.0173(10) 0.0051(9) -0.0036(10)
C(46) 0.0251(10) 0.0521(15) 0.0257(11) -0.0184(10) 0.0036(8) -0.0094(10)
C(47) 0.0194(9) 0.0521(15) 0.0216(10) -0.0047(9) -0.0018(7) -0.0046(10)
C(48) 0.0214(9) 0.0310(11) 0.0193(10) -0.0019(8) -0.0037(7) -0.0011(8)

loop_
_atom_type_symbol
_atom_type_description
_atom_type_scat_dispersion_real
_atom_type_scat_dispersion_imag
_atom_type_scat_source
C C 0.003 0.002
;
International Tables for Crystallography
(1992, Vol. C, Tables 4.2.6.8 and 6.1.1.4)
;
H H 0.000 0.000
;
International Tables for Crystallography
(1992, Vol. C, Table 6.1.1.4)
;
Fe Fe 0.346 0.844
;
International Tables for Crystallography
(1992, Vol. C, Tables 4.2.6.8 and 6.1.1.4)
;
N N 0.006 0.003
;
International Tables for Crystallography
(1992, Vol. C, Tables 4.2.6.8 and 6.1.1.4)
;
O O 0.011 0.006
;
International Tables for Crystallography
(1992, Vol. C, Tables 4.2.6.8 and 6.1.1.4)
;
P P 0.102 0.094
;
International Tables for Crystallography
(1992, Vol. C, Tables 4.2.6.8 and 6.1.1.4)
;

loop_
_geom_angle_atom_site_label_1
_geom_angle_atom_site_label_2
_geom_angle_atom_site_label_3
_geom_angle
_geom_angle_publ_flag
_geom_angle_site_symmetry_1
_geom_angle_site_symmetry_3
P(1) Fe(1) P(2) 96.700(18) yes . .
P(1) Fe(1) N(1) 173.95(5) yes . .
P(1) Fe(1) N(3) 95.09(4) yes . .
P(1) Fe(1) N(4) 88.26(4) yes . .
P(1) Fe(1) N(6) 91.56(4) yes . .
P(2) Fe(1) N(1) 88.05(5) yes . .
P(2) Fe(1) N(3) 93.36(4) yes . .
P(2) Fe(1) N(4) 173.74(5) yes . .
P(2) Fe(1) N(6) 95.06(5) yes . .
N(1) Fe(1) N(3) 80.85(6) yes . .
N(1) Fe(1) N(4) 87.26(6) yes . .
N(1) Fe(1) N(6) 91.74(6) yes . .
N(3) Fe(1) N(4) 89.99(6) yes . .
N(3) Fe(1) N(6) 168.59(7) yes . .
N(4) Fe(1) N(6) 80.95(7) yes . .
Fe(1) P(1) C(12) 112.73(6) yes . .
Fe(1) P(1) C(13) 115.97(6) yes . .
Fe(1) P(1) C(19) 119.91(6) yes . .
C(12) P(1) C(13) 99.83(8) yes . .
C(12) P(1) C(19) 104.10(9) yes . .
C(13) P(1) C(19) 101.72(8) yes . .
Fe(1) P(2) C(36) 113.40(6) yes . .
Fe(1) P(2) C(37) 119.67(6) yes . .
Fe(1) P(2) C(43) 114.19(6) yes . .
C(36) P(2) C(37) 106.00(8) yes . .
C(36) P(2) C(43) 99.85(8) yes . .
C(37) P(2) C(43) 101.28(8) yes . .
Fe(1) N(1) C(1) 130.15(14) yes . .
Fe(1) N(1) C(5) 111.03(12) yes . .
C(1) N(1) C(5) 118.80(17) yes . .
N(3) N(2) C(5) 112.35(16) yes . .
Fe(1) N(3) N(2) 115.71(11) yes . .
Fe(1) N(3) C(6) 132.56(13) yes . .
N(2) N(3) C(6) 111.44(15) yes . .
Fe(1) N(4) C(25) 129.56(14) yes . .
Fe(1) N(4) C(29) 111.44(12) yes . .
C(25) N(4) C(29) 119.00(16) yes . .
N(6) N(5) C(29) 112.26(16) yes . .
Fe(1) N(6) N(5) 115.52(12) yes . .
Fe(1) N(6) C(30) 132.53(14) yes . .
N(5) N(6) C(30) 111.84(16) yes . .
N(1) C(1) C(2) 123.2(2) yes . .
C(1) C(2) C(3) 118.3(2) yes . .
C(2) C(3) C(4) 119.61(19) yes . .
C(3) C(4) C(5) 119.6(2) yes . .
N(1) C(5) N(2) 119.97(17) yes . .
N(1) C(5) C(4) 120.46(19) yes . .
N(2) C(5) C(4) 119.57(19) yes . .
N(3) C(6) C(7) 129.39(17) yes . .
C(6) C(7) C(8) 114.18(17) yes . .
C(6) C(7) C(12) 127.47(17) yes . .
C(8) C(7) C(12) 118.28(17) yes . .
C(7) C(8) C(9) 121.48(19) yes . .
C(8) C(9) C(10) 120.18(19) yes . .
C(9) C(10) C(11) 119.07(18) yes . .
C(10) C(11) C(12) 121.99(18) yes . .
P(1) C(12) C(7) 122.09(13) yes . .
P(1) C(12) C(11) 119.05(14) yes . .
C(7) C(12) C(11) 118.86(17) yes . .
P(1) C(13) C(14) 118.62(15) yes . .
P(1) C(13) C(18) 122.98(15) yes . .
C(14) C(13) C(18) 118.36(19) yes . .
C(13) C(14) C(15) 120.8(2) yes . .
C(14) C(15) C(16) 120.3(2) yes . .
C(15) C(16) C(17) 119.9(2) yes . .
C(16) C(17) C(18) 120.3(2) yes . .
C(13) C(18) C(17) 120.3(2) yes . .
P(1) C(19) C(20) 123.35(15) yes . .
P(1) C(19) C(24) 117.95(15) yes . .
C(20) C(19) C(24) 118.69(18) yes . .
C(19) C(20) C(21) 120.2(2) yes . .
C(20) C(21) C(22) 120.5(2) yes . .
C(21) C(22) C(23) 119.9(2) yes . .
C(22) C(23) C(24) 120.0(2) yes . .
C(19) C(24) C(23) 120.7(2) yes . .
N(4) C(25) C(26) 122.9(2) yes . .
C(25) C(26) C(27) 118.4(2) yes . .
C(26) C(27) C(28) 120.0(2) yes . .
C(27) C(28) C(29) 119.5(2) yes . .
N(4) C(29) N(5) 119.59(17) yes . .
N(4) C(29) C(28) 120.13(17) yes . .
N(5) C(29) C(28) 120.27(19) yes . .
N(6) C(30) C(31) 129.51(19) yes . .
C(30) C(31) C(32) 113.68(18) yes . .
C(30) C(31) C(36) 127.98(18) yes . .
C(32) C(31) C(36) 118.31(18) yes . .
C(31) C(32) C(33) 121.6(2) yes . .
C(32) C(33) C(34) 119.9(2) yes . .
C(33) C(34) C(35) 119.4(2) yes . .
C(34) C(35) C(36) 121.8(2) yes . .
P(2) C(36) C(31) 121.39(14) yes . .
P(2) C(36) C(35) 119.48(15) yes . .
C(31) C(36) C(35) 118.93(18) yes . .
P(2) C(37) C(38) 124.16(15) yes . .
P(2) C(37) C(42) 117.62(14) yes . .
C(38) C(37) C(42) 118.22(18) yes . .
C(37) C(38) C(39) 120.31(19) yes . .
C(38) C(39) C(40) 120.8(2) yes . .
C(39) C(40) C(41) 119.4(2) yes . .
C(40) C(41) C(42) 120.2(2) yes . .
C(37) C(42) C(41) 121.02(19) yes . .
P(2) C(43) C(44) 122.84(15) yes . .
P(2) C(43) C(48) 118.43(15) yes . .
C(44) C(43) C(48) 118.64(18) yes . .
C(43) C(44) C(45) 120.3(2) yes . .
C(44) C(45) C(46) 120.4(2) yes . .
C(45) C(46) C(47) 119.8(2) yes . .
C(46) C(47) C(48) 120.2(2) yes . .
C(43) C(48) C(47) 120.6(2) yes . .
H(39) O(1) H(40) 99(3) no 2_655 2_655
N(1) C(1) H(1) 118.4 no . .
C(2) C(1) H(1) 118.4 no . .
C(1) C(2) H(2) 120.8 no . .
C(3) C(2) H(2) 120.8 no . .
C(2) C(3) H(3) 120.2 no . .
C(4) C(3) H(3) 120.2 no . .
C(3) C(4) H(4) 120.2 no . .
C(5) C(4) H(4) 120.2 no . .
N(3) C(6) H(5) 115.3 no . .
C(7) C(6) H(5) 115.3 no . .
C(7) C(8) H(6) 119.3 no . .
C(9) C(8) H(6) 119.3 no . .
C(8) C(9) H(7) 119.9 no . .
C(10) C(9) H(7) 119.9 no . .
C(9) C(10) H(8) 120.5 no . .
C(11) C(10) H(8) 120.5 no . .
C(10) C(11) H(9) 119.0 no . .
C(12) C(11) H(9) 119.0 no . .
C(13) C(14) H(10) 119.6 no . .
C(15) C(14) H(10) 119.6 no . .
C(14) C(15) H(11) 119.9 no . .
C(16) C(15) H(11) 119.9 no . .
C(15) C(16) H(12) 120.1 no . .
C(17) C(16) H(12) 120.1 no . .
C(16) C(17) H(13) 119.8 no . .
C(18) C(17) H(13) 119.8 no . .
C(13) C(18) H(14) 119.8 no . .
C(17) C(18) H(14) 119.9 no . .
C(19) C(20) H(15) 119.9 no . .
C(21) C(20) H(15) 119.9 no . .
C(20) C(21) H(16) 119.8 no . .
C(22) C(21) H(16) 119.8 no . .
C(21) C(22) H(17) 120.0 no . .
C(23) C(22) H(17) 120.0 no . .
C(22) C(23) H(18) 120.0 no . .
C(24) C(23) H(18) 120.0 no . .
C(19) C(24) H(19) 119.7 no . .
C(23) C(24) H(19) 119.7 no . .
N(4) C(25) H(20) 118.6 no . .
C(26) C(25) H(20) 118.5 no . .
C(25) C(26) H(21) 120.8 no . .
C(27) C(26) H(21) 120.8 no . .
C(26) C(27) H(22) 120.0 no . .
C(28) C(27) H(22) 120.0 no . .
C(27) C(28) H(23) 120.2 no . .
C(29) C(28) H(23) 120.2 no . .
N(6) C(30) H(24) 115.2 no . .
C(31) C(30) H(24) 115.3 no . .
C(31) C(32) H(25) 119.2 no . .
C(33) C(32) H(25) 119.2 no . .
C(32) C(33) H(26) 120.1 no . .
C(34) C(33) H(26) 120.1 no . .
C(33) C(34) H(27) 120.3 no . .
C(35) C(34) H(27) 120.3 no . .
C(34) C(35) H(28) 119.1 no . .
C(36) C(35) H(28) 119.1 no . .
C(37) C(38) H(29) 119.8 no . .
C(39) C(38) H(29) 119.8 no . .
C(38) C(39) H(30) 119.6 no . .
C(40) C(39) H(30) 119.6 no . .
C(39) C(40) H(31) 120.3 no . .
C(41) C(40) H(31) 120.3 no . .
C(40) C(41) H(32) 119.9 no . .
C(42) C(41) H(32) 119.9 no . .
C(37) C(42) H(33) 119.5 no . .
C(41) C(42) H(33) 119.5 no . .
C(43) C(44) H(34) 119.9 no . .
C(45) C(44) H(34) 119.9 no . .
C(44) C(45) H(35) 119.8 no . .
C(46) C(45) H(35) 119.8 no . .
C(45) C(46) H(36) 120.1 no . .
C(47) C(46) H(36) 120.1 no . .
C(46) C(47) H(37) 119.9 no . .
C(48) C(47) H(37) 119.9 no . .
C(43) C(48) H(38) 119.7 no . .
C(47) C(48) H(38) 119.7 no . .

loop_
_geom_bond_atom_site_label_1
_geom_bond_atom_site_label_2
_geom_bond_distance
_geom_bond_publ_flag
_geom_bond_site_symmetry_2
Fe(1) P(1) 2.2498(5) yes .
Fe(1) P(2) 2.2498(4) yes .
Fe(1) N(1) 1.9911(16) yes .
Fe(1) N(3) 1.9391(15) yes .
Fe(1) N(4) 1.9791(15) yes .
Fe(1) N(6) 1.9408(17) yes .
P(1) C(12) 1.8198(19) yes .
P(1) C(13) 1.8476(19) yes .
P(1) C(19) 1.8382(19) yes .
P(2) C(36) 1.8201(19) yes .
P(2) C(37) 1.8440(19) yes .
P(2) C(43) 1.850(2) yes .
N(1) C(1) 1.351(2) yes .
N(1) C(5) 1.361(2) yes .
N(2) N(3) 1.387(2) yes .
N(2) C(5) 1.339(2) yes .
N(3) C(6) 1.314(2) yes .
N(4) C(25) 1.356(2) yes .
N(4) C(29) 1.365(2) yes .
N(5) N(6) 1.392(2) yes .
N(5) C(29) 1.341(2) yes .
N(6) C(30) 1.305(2) yes .
C(1) C(2) 1.380(3) yes .
C(2) C(3) 1.402(3) yes .
C(3) C(4) 1.367(3) yes .
C(4) C(5) 1.420(2) yes .
C(6) C(7) 1.450(2) yes .
C(7) C(8) 1.414(2) yes .
C(7) C(12) 1.411(2) yes .
C(8) C(9) 1.380(2) yes .
C(9) C(10) 1.393(2) yes .
C(10) C(11) 1.385(2) yes .
C(11) C(12) 1.402(2) yes .
C(13) C(14) 1.394(2) yes .
C(13) C(18) 1.393(3) yes .
C(14) C(15) 1.387(3) yes .
C(15) C(16) 1.375(3) yes .
C(16) C(17) 1.376(4) yes .
C(17) C(18) 1.397(3) yes .
C(19) C(20) 1.397(2) yes .
C(19) C(24) 1.396(2) yes .
C(20) C(21) 1.392(3) yes .
C(21) C(22) 1.381(3) yes .
C(22) C(23) 1.385(3) yes .
C(23) C(24) 1.392(3) yes .
C(25) C(26) 1.375(3) yes .
C(26) C(27) 1.403(3) yes .
C(27) C(28) 1.363(3) yes .
C(28) C(29) 1.422(3) yes .
C(30) C(31) 1.454(2) yes .
C(31) C(32) 1.409(3) yes .
C(31) C(36) 1.414(2) yes .
C(32) C(33) 1.381(3) yes .
C(33) C(34) 1.392(3) yes .
C(34) C(35) 1.385(3) yes .
C(35) C(36) 1.398(2) yes .
C(37) C(38) 1.401(2) yes .
C(37) C(42) 1.399(2) yes .
C(38) C(39) 1.396(3) yes .
C(39) C(40) 1.381(3) yes .
C(40) C(41) 1.390(3) yes .
C(41) C(42) 1.390(3) yes .
C(43) C(44) 1.394(3) yes .
C(43) C(48) 1.402(2) yes .
C(44) C(45) 1.397(3) yes .
C(45) C(46) 1.381(3) yes .
C(46) C(47) 1.386(3) yes .
C(47) C(48) 1.388(3) yes .
O(1) H(39) 0.80(4) no 2_655
O(1) H(40) 0.92(3) no 2_655
C(1) H(1) 0.950 no .
C(2) H(2) 0.950 no .
C(3) H(3) 0.950 no .
C(4) H(4) 0.950 no .
C(6) H(5) 0.950 no .
C(8) H(6) 0.950 no .
C(9) H(7) 0.950 no .
C(10) H(8) 0.950 no .
C(11) H(9) 0.950 no .
C(14) H(10) 0.950 no .
C(15) H(11) 0.950 no .
C(16) H(12) 0.950 no .
C(17) H(13) 0.950 no .
C(18) H(14) 0.950 no .
C(20) H(15) 0.950 no .
C(21) H(16) 0.950 no .
C(22) H(17) 0.950 no .
C(23) H(18) 0.950 no .
C(24) H(19) 0.950 no .
C(25) H(20) 0.950 no .
C(26) H(21) 0.950 no .
C(27) H(22) 0.950 no .
C(28) H(23) 0.950 no .
C(30) H(24) 0.950 no .
C(32) H(25) 0.950 no .
C(33) H(26) 0.950 no .
C(34) H(27) 0.950 no .
C(35) H(28) 0.950 no .
C(38) H(29) 0.950 no .
C(39) H(30) 0.950 no .
C(40) H(31) 0.950 no .
C(41) H(32) 0.950 no .
C(42) H(33) 0.950 no .
C(44) H(34) 0.950 no .
C(45) H(35) 0.950 no .
C(46) H(36) 0.950 no .
C(47) H(37) 0.950 no .
C(48) H(38) 0.950 no .

loop_
_geom_contact_atom_site_label_1
_geom_contact_atom_site_label_2
_geom_contact_distance
_geom_contact_site_symmetry_2
O(1) O(2) 2.719(5) .
O(1) O(3) 2.888(8) .
O(1) N(2) 2.839(2) 2_655
O(1) N(5) 2.867(2) .
O(1) N(6) 3.599(2) .
O(1) C(6) 3.450(2) 2_655
O(1) C(17) 3.440(3) .
O(1) C(18) 3.460(3) .
O(1) C(22) 3.478(3) 3_765
O(1) C(23) 3.389(3) 3_765
O(1) C(30) 3.416(3) .
O(2) O(1) 2.719(5) .
O(2) O(2) 2.824(9) 3_765
O(2) O(3) 2.549(9) .
O(2) C(23) 3.270(7) 3_765
O(2) C(24) 3.525(7) .
O(2) C(24) 3.569(7) 3_765
O(2) C(30) 3.391(6) .
O(2) C(32) 3.494(7) .
O(3) O(1) 2.888(8) .
O(3) O(2) 2.549(9) .
O(3) C(22) 3.436(6) 3_765
O(3) C(32) 3.525(6) .
N(2) O(1) 2.839(2) 2_645
N(5) O(1) 2.867(2) .
N(6) O(1) 3.599(2) .
C(4) C(22) 3.590(3) 4_455
C(6) O(1) 3.450(2) 2_645
C(6) C(28) 3.586(2) 2_645
C(9) C(33) 3.585(3) 4_555
C(10) C(46) 3.501(3) 1_655
C(17) O(1) 3.440(3) .
C(18) O(1) 3.460(3) .
C(21) C(26) 3.524(3) 4_554
C(22) O(1) 3.478(3) 3_765
C(22) O(3) 3.436(6) 3_765
C(22) C(4) 3.590(3) 4_554
C(23) O(1) 3.389(3) 3_765
C(23) O(2) 3.270(7) 3_765
C(24) O(2) 3.525(7) .
C(24) O(2) 3.569(7) 3_765
C(26) C(21) 3.524(3) 4_455
C(26) C(47) 3.573(3) 4_555
C(28) C(6) 3.586(2) 2_655
C(30) O(1) 3.416(3) .
C(30) O(2) 3.391(6) .
C(32) O(2) 3.494(7) .
C(32) O(3) 3.525(6) .
C(33) C(9) 3.585(3) 4_454
C(46) C(10) 3.501(3) 1_455
C(47) C(26) 3.573(3) 4_454
O(1) H(4) 3.395 2_655
O(1) H(5) 2.789 2_655
O(1) H(13) 3.296 .
O(1) H(14) 3.326 .
O(1) H(17) 3.065 3_765
O(1) H(18) 2.906 3_765
O(1) H(20) 3.402 2_655
O(1) H(24) 2.721 .
O(2) H(13) 3.400 3_765
O(2) H(14) 3.214 .
O(2) H(14) 2.855 3_765
O(2) H(18) 3.220 .
O(2) H(18) 3.076 3_765
O(2) H(19) 2.862 .
O(2) H(19) 3.586 3_765
O(2) H(24) 2.950 .
O(2) H(25) 3.050 .
O(2) H(39) 3.47(4) 2_655
O(2) H(40) 3.06(3) 2_655
O(3) H(17) 3.468 3_765
O(3) H(20) 3.258 2_655
O(3) H(21) 3.027 2_655
O(3) H(24) 2.934 .
O(3) H(25) 2.608 .
O(3) H(37) 3.364 3_665
O(3) H(38) 3.316 3_665
O(3) H(39) 3.32(4) 2_655
O(3) H(40) 3.36(3) 2_655
N(1) H(17) 3.589 4_455
N(2) H(17) 3.241 4_455
N(2) H(23) 3.071 2_645
N(2) H(39) 2.04(4) .
N(2) H(40) 3.09(3) .
N(3) H(23) 3.302 2_645
N(3) H(39) 2.91(4) .
N(5) H(5) 2.746 2_655
N(5) H(6) 2.868 2_655
N(5) H(39) 3.10(4) 2_655
N(5) H(40) 1.95(4) 2_655
N(6) H(6) 3.554 2_655
N(6) H(40) 2.77(4) 2_655
C(1) H(6) 3.317 2_655
C(1) H(7) 3.378 2_655
C(2) H(7) 3.027 2_655
C(2) H(30) 3.056 4_455
C(3) H(8) 3.266 1_455
C(3) H(9) 3.194 1_455
C(3) H(17) 3.483 4_455
C(3) H(30) 3.182 4_455
C(4) H(8) 3.135 1_455
C(4) H(17) 2.913 4_455
C(4) H(18) 3.503 4_455
C(4) H(39) 3.24(4) .
C(5) H(17) 2.968 4_455
C(5) H(39) 2.93(4) .
C(6) H(23) 2.842 2_645
C(6) H(39) 2.91(4) .
C(6) H(40) 3.29(3) .
C(7) H(27) 3.141 4_555
C(8) H(1) 3.408 2_645
C(8) H(26) 3.066 4_555
C(8) H(27) 3.130 4_555
C(8) H(31) 3.472 3_755
C(9) H(1) 3.580 2_645
C(9) H(2) 3.300 2_645
C(9) H(12) 3.118 2_745
C(9) H(26) 2.956 4_555
C(9) H(27) 3.275 4_555
C(9) H(30) 3.438 3_755
C(9) H(31) 3.085 3_755
C(10) H(3) 3.249 1_655
C(10) H(4) 3.489 1_655
C(10) H(12) 2.989 2_745
C(10) H(27) 3.402 4_555
C(10) H(31) 3.187 3_755
C(10) H(36) 2.987 1_655
C(11) H(3) 3.122 1_655
C(11) H(27) 3.426 4_555
C(11) H(36) 3.201 1_655
C(11) H(37) 3.352 1_655
C(12) H(27) 3.333 4_555
C(14) H(3) 3.328 1_655
C(14) H(27) 3.344 4_555
C(14) H(28) 3.497 4_555
C(15) H(2) 3.386 1_655
C(15) H(3) 3.294 1_655
C(15) H(28) 3.356 4_555
C(15) H(29) 3.529 4_555
C(15) H(30) 3.431 4_555
C(15) H(35) 3.496 2_655
C(16) H(2) 3.030 1_655
C(16) H(7) 3.148 2_755
C(16) H(8) 3.229 2_755
C(16) H(30) 3.566 4_555
C(16) H(35) 3.516 2_655
C(17) H(2) 3.271 1_655
C(17) H(4) 3.488 2_655
C(17) H(7) 3.591 2_755
C(17) H(39) 3.57(4) 2_655
C(17) H(40) 3.36(3) 2_655
C(18) H(40) 3.14(3) 2_655
C(20) H(36) 3.428 1_655
C(20) H(37) 2.986 1_655
C(21) H(21) 3.331 4_554
C(21) H(32) 3.557 3_755
C(21) H(37) 3.137 1_655
C(22) H(20) 3.583 4_554
C(22) H(39) 3.43(4) 4_554
C(23) H(4) 3.582 4_554
C(23) H(39) 3.55(4) 4_554
C(25) H(16) 3.419 4_455
C(25) H(17) 3.111 4_455
C(25) H(27) 3.410 4_555
C(26) H(16) 2.876 4_455
C(26) H(17) 3.473 4_455
C(26) H(27) 3.546 4_555
C(26) H(28) 3.227 4_555
C(27) H(16) 3.218 4_455
C(27) H(32) 3.564 2_655
C(27) H(34) 3.411 2_655
C(28) H(5) 2.895 2_655
C(28) H(6) 3.517 2_655
C(28) H(33) 3.433 2_655
C(28) H(34) 3.435 2_655
C(28) H(40) 3.38(3) 2_655
C(29) H(5) 3.195 2_655
C(29) H(6) 3.269 2_655
C(29) H(40) 2.97(3) 2_655
C(30) H(40) 2.81(3) 2_655
C(32) H(25) 3.445 3_665
C(33) H(7) 3.572 4_454
C(33) H(25) 3.494 3_665
C(34) H(10) 3.165 4_454
C(34) H(21) 3.571 4_454
C(35) H(10) 3.413 4_454
C(35) H(11) 3.459 4_454
C(35) H(21) 3.322 4_454
C(38) H(11) 2.890 4_454
C(39) H(11) 3.019 4_454
C(39) H(12) 3.556 4_454
C(40) H(32) 3.150 3_755
C(40) H(36) 2.835 3_655
C(41) H(31) 3.213 3_755
C(41) H(32) 3.561 3_755
C(41) H(36) 2.960 3_655
C(44) H(22) 3.525 2_645
C(44) H(22) 3.450 4_454
C(44) H(23) 3.469 2_645
C(44) H(35) 3.519 3_655
C(45) H(12) 3.435 2_645
C(45) H(22) 3.040 4_454
C(46) H(8) 3.010 1_455
C(46) H(9) 3.368 1_455
C(46) H(15) 3.409 1_455
C(46) H(21) 3.432 4_454
C(46) H(22) 3.009 4_454
C(46) H(31) 3.580 3_655
C(46) H(32) 3.550 3_655
C(47) H(8) 3.558 1_455
C(47) H(9) 3.132 1_455
C(47) H(15) 3.473 1_455
C(47) H(16) 3.557 1_455
C(47) H(21) 2.808 4_454
C(47) H(22) 3.387 4_454
C(48) H(21) 2.953 4_454
H(1) C(8) 3.408 2_655
H(1) C(9) 3.580 2_655
H(1) H(6) 2.679 2_655
H(1) H(7) 3.041 2_655
H(1) H(26) 3.120 3_665
H(2) C(9) 3.300 2_655
H(2) C(15) 3.386 1_455
H(2) C(16) 3.030 1_455
H(2) C(17) 3.271 1_455
H(2) H(7) 2.375 2_655
H(2) H(12) 3.173 1_455
H(2) H(13) 3.540 1_455
H(2) H(30) 2.937 4_455
H(3) C(10) 3.249 1_455
H(3) C(11) 3.122 1_455
H(3) C(14) 3.328 1_455
H(3) C(15) 3.294 1_455
H(3) H(8) 2.920 1_455
H(3) H(9) 2.673 1_455
H(3) H(10) 3.418 1_455
H(3) H(11) 3.365 1_455
H(3) H(29) 3.206 4_455
H(3) H(30) 3.147 4_455
H(4) O(1) 3.395 2_645
H(4) C(10) 3.489 1_455
H(4) C(17) 3.488 2_645
H(4) C(23) 3.582 4_455
H(4) H(8) 2.661 1_455
H(4) H(12) 3.213 2_645
H(4) H(13) 2.966 2_645
H(4) H(17) 3.048 4_455
H(4) H(18) 2.990 4_455
H(4) H(39) 2.895 .
H(5) O(1) 2.789 2_645
H(5) N(5) 2.746 2_645
H(5) C(28) 2.895 2_645
H(5) C(29) 3.195 2_645
H(5) H(23) 2.224 2_645
H(5) H(24) 3.597 2_645
H(5) H(39) 2.357 .
H(5) H(40) 2.458 .
H(6) N(5) 2.868 2_645
H(6) N(6) 3.554 2_645
H(6) C(1) 3.317 2_645
H(6) C(28) 3.517 2_645
H(6) C(29) 3.269 2_645
H(6) H(1) 2.679 2_645
H(6) H(23) 3.397 2_645
H(6) H(24) 3.459 2_645
H(6) H(26) 3.019 4_555
H(6) H(27) 3.565 4_555
H(7) C(1) 3.378 2_645
H(7) C(2) 3.027 2_645
H(7) C(16) 3.148 2_745
H(7) C(17) 3.591 2_745
H(7) C(33) 3.572 4_555
H(7) H(1) 3.041 2_645
H(7) H(2) 2.375 2_645
H(7) H(12) 2.599 2_745
H(7) H(13) 3.422 2_745
H(7) H(26) 2.842 4_555
H(7) H(30) 2.976 3_755
H(7) H(31) 3.297 3_755
H(8) C(3) 3.266 1_655
H(8) C(4) 3.135 1_655
H(8) C(16) 3.229 2_745
H(8) C(46) 3.010 1_655
H(8) C(47) 3.558 1_655
H(8) H(3) 2.920 1_655
H(8) H(4) 2.661 1_655
H(8) H(12) 2.347 2_745
H(8) H(13) 3.422 2_745
H(8) H(31) 3.491 3_755
H(8) H(36) 2.705 1_655
H(9) C(3) 3.194 1_655
H(9) C(46) 3.368 1_655
H(9) C(47) 3.132 1_655
H(9) H(3) 2.673 1_655
H(9) H(36) 3.065 1_655
H(9) H(37) 2.600 1_655
H(10) C(34) 3.165 4_555
H(10) C(35) 3.413 4_555
H(10) H(3) 3.418 1_655
H(10) H(27) 2.435 4_555
H(10) H(28) 2.931 4_555
H(11) C(35) 3.459 4_555
H(11) C(38) 2.890 4_555
H(11) C(39) 3.019 4_555
H(11) H(3) 3.365 1_655
H(11) H(28) 2.645 4_555
H(11) H(29) 2.749 4_555
H(11) H(30) 2.965 4_555
H(11) H(35) 3.007 2_655
H(12) C(9) 3.118 2_755
H(12) C(10) 2.989 2_755
H(12) C(39) 3.556 4_555
H(12) C(45) 3.435 2_655
H(12) H(2) 3.173 1_655
H(12) H(4) 3.213 2_655
H(12) H(7) 2.599 2_755
H(12) H(8) 2.347 2_755
H(12) H(30) 3.235 4_555
H(12) H(35) 3.041 2_655
H(12) H(36) 3.512 2_655
H(13) O(1) 3.296 .
H(13) O(2) 3.400 3_765
H(13) H(2) 3.540 1_655
H(13) H(4) 2.966 2_655
H(13) H(7) 3.422 2_755
H(13) H(8) 3.422 2_755
H(13) H(18) 3.028 3_765
H(13) H(39) 3.414 2_655
H(13) H(40) 3.470 2_655
H(14) O(1) 3.326 .
H(14) O(2) 3.214 .
H(14) O(2) 2.855 3_765
H(14) H(40) 3.107 2_655
H(15) C(46) 3.409 1_655
H(15) C(47) 3.473 1_655
H(15) H(31) 2.989 3_755
H(15) H(32) 3.303 3_755
H(15) H(36) 2.741 1_655
H(15) H(37) 2.872 1_655
H(16) C(25) 3.419 4_554
H(16) C(26) 2.876 4_554
H(16) C(27) 3.218 4_554
H(16) C(47) 3.557 1_655
H(16) H(21) 2.842 4_554
H(16) H(22) 3.421 4_554
H(16) H(32) 2.835 3_755
H(16) H(36) 3.311 1_655
H(16) H(37) 3.125 1_655
H(17) O(1) 3.065 3_765
H(17) O(3) 3.468 3_765
H(17) N(1) 3.589 4_554
H(17) N(2) 3.241 4_554
H(17) C(3) 3.483 4_554
H(17) C(4) 2.913 4_554
H(17) C(5) 2.968 4_554
H(17) C(25) 3.111 4_554
H(17) C(26) 3.473 4_554
H(17) H(4) 3.048 4_554
H(17) H(20) 2.872 4_554
H(17) H(21) 3.507 4_554
H(17) H(39) 2.824 4_554
H(18) O(1) 2.906 3_765
H(18) O(2) 3.220 .
H(18) O(2) 3.076 3_765
H(18) C(4) 3.503 4_554
H(18) H(4) 2.990 4_554
H(18) H(13) 3.028 3_765
H(18) H(39) 3.076 4_554
H(19) O(2) 2.862 .
H(19) O(2) 3.586 3_765
H(20) O(1) 3.402 2_645
H(20) O(3) 3.258 2_645
H(20) C(22) 3.583 4_455
H(20) H(17) 2.872 4_455
H(20) H(27) 3.114 4_555
H(20) H(39) 3.018 .
H(21) O(3) 3.027 2_645
H(21) C(21) 3.331 4_455
H(21) C(34) 3.571 4_555
H(21) C(35) 3.322 4_555
H(21) C(46) 3.432 4_555
H(21) C(47) 2.808 4_555
H(21) C(48) 2.953 4_555
H(21) H(16) 2.842 4_455
H(21) H(17) 3.507 4_455
H(21) H(27) 3.385 4_555
H(21) H(28) 2.910 4_555
H(21) H(37) 2.860 4_555
H(21) H(38) 3.089 4_555
H(22) C(44) 3.525 2_655
H(22) C(44) 3.450 4_555
H(22) C(45) 3.040 4_555
H(22) C(46) 3.009 4_555
H(22) C(47) 3.387 4_555
H(22) H(16) 3.421 4_455
H(22) H(32) 3.270 2_655
H(22) H(33) 3.377 2_655
H(22) H(34) 2.759 2_655
H(22) H(35) 3.227 2_655
H(22) H(35) 3.333 4_555
H(22) H(36) 3.286 4_555
H(23) N(2) 3.071 2_655
H(23) N(3) 3.302 2_655
H(23) C(6) 2.842 2_655
H(23) C(44) 3.469 2_655
H(23) H(5) 2.224 2_655
H(23) H(6) 3.397 2_655
H(23) H(33) 2.825 2_655
H(23) H(34) 2.812 2_655
H(23) H(39) 3.257 2_655
H(23) H(40) 3.031 2_655
H(24) O(1) 2.721 .
H(24) O(2) 2.950 .
H(24) O(3) 2.934 .
H(24) H(5) 3.597 2_655
H(24) H(6) 3.459 2_655
H(24) H(26) 3.388 3_665
H(24) H(39) 3.298 2_655
H(24) H(40) 2.259 2_655
H(25) O(2) 3.050 .
H(25) O(3) 2.608 .
H(25) C(32) 3.445 3_665
H(25) C(33) 3.494 3_665
H(25) H(25) 3.401 3_665
H(25) H(26) 3.483 3_665
H(26) C(8) 3.066 4_454
H(26) C(9) 2.956 4_454
H(26) H(1) 3.120 3_665
H(26) H(6) 3.019 4_454
H(26) H(7) 2.842 4_454
H(26) H(24) 3.388 3_665
H(26) H(25) 3.483 3_665
H(27) C(7) 3.141 4_454
H(27) C(8) 3.130 4_454
H(27) C(9) 3.275 4_454
H(27) C(10) 3.402 4_454
H(27) C(11) 3.426 4_454
H(27) C(12) 3.333 4_454
H(27) C(14) 3.344 4_454
H(27) C(25) 3.410 4_454
H(27) C(26) 3.546 4_454
H(27) H(6) 3.565 4_454
H(27) H(10) 2.435 4_454
H(27) H(20) 3.114 4_454
H(27) H(21) 3.385 4_454
H(28) C(14) 3.497 4_454
H(28) C(15) 3.356 4_454
H(28) C(26) 3.227 4_454
H(28) H(10) 2.931 4_454
H(28) H(11) 2.645 4_454
H(28) H(21) 2.910 4_454
H(29) C(15) 3.529 4_454
H(29) H(3) 3.206 4_554
H(29) H(11) 2.749 4_454
H(30) C(2) 3.056 4_554
H(30) C(3) 3.182 4_554
H(30) C(9) 3.438 3_755
H(30) C(15) 3.431 4_454
H(30) C(16) 3.566 4_454
H(30) H(2) 2.937 4_554
H(30) H(3) 3.147 4_554
H(30) H(7) 2.976 3_755
H(30) H(11) 2.965 4_454
H(30) H(12) 3.235 4_454
H(31) C(8) 3.472 3_755
H(31) C(9) 3.085 3_755
H(31) C(10) 3.187 3_755
H(31) C(41) 3.213 3_755
H(31) C(46) 3.580 3_655
H(31) H(7) 3.297 3_755
H(31) H(8) 3.491 3_755
H(31) H(15) 2.989 3_755
H(31) H(32) 2.697 3_755
H(31) H(36) 2.655 3_655
H(32) C(21) 3.557 3_755
H(32) C(27) 3.564 2_645
H(32) C(40) 3.150 3_755
H(32) C(41) 3.561 3_755
H(32) C(46) 3.550 3_655
H(32) H(15) 3.303 3_755
H(32) H(16) 2.835 3_755
H(32) H(22) 3.270 2_645
H(32) H(31) 2.697 3_755
H(32) H(32) 3.444 3_755
H(32) H(36) 2.881 3_655
H(33) C(28) 3.433 2_645
H(33) H(22) 3.377 2_645
H(33) H(23) 2.825 2_645
H(34) C(27) 3.411 2_645
H(34) C(28) 3.435 2_645
H(34) H(22) 2.759 2_645
H(34) H(23) 2.812 2_645
H(34) H(35) 3.157 3_655
H(35) C(15) 3.496 2_645
H(35) C(16) 3.516 2_645
H(35) C(44) 3.519 3_655
H(35) H(11) 3.007 2_645
H(35) H(12) 3.041 2_645
H(35) H(22) 3.227 2_645
H(35) H(22) 3.333 4_454
H(35) H(34) 3.157 3_655
H(36) C(10) 2.987 1_455
H(36) C(11) 3.201 1_455
H(36) C(20) 3.428 1_455
H(36) C(40) 2.835 3_655
H(36) C(41) 2.960 3_655
H(36) H(8) 2.705 1_455
H(36) H(9) 3.065 1_455
H(36) H(12) 3.512 2_645
H(36) H(15) 2.741 1_455
H(36) H(16) 3.311 1_455
H(36) H(22) 3.286 4_454
H(36) H(31) 2.655 3_655
H(36) H(32) 2.881 3_655
H(37) O(3) 3.364 3_665
H(37) C(11) 3.352 1_455
H(37) C(20) 2.986 1_455
H(37) C(21) 3.137 1_455
H(37) H(9) 2.600 1_455
H(37) H(15) 2.872 1_455
H(37) H(16) 3.125 1_455
H(37) H(21) 2.860 4_454
H(38) O(3) 3.316 3_665
H(38) H(21) 3.089 4_454
H(39) O(2) 3.47(4) 2_645
H(39) O(3) 3.32(4) 2_645
H(39) N(2) 2.04(4) .
H(39) N(3) 2.91(4) .
H(39) N(5) 3.10(4) 2_645
H(39) C(4) 3.24(4) .
H(39) C(5) 2.93(4) .
H(39) C(6) 2.91(4) .
H(39) C(17) 3.57(4) 2_645
H(39) C(22) 3.43(4) 4_455
H(39) C(23) 3.55(4) 4_455
H(39) H(4) 2.895 .
H(39) H(5) 2.357 .
H(39) H(13) 3.414 2_645
H(39) H(17) 2.824 4_455
H(39) H(18) 3.076 4_455
H(39) H(20) 3.018 .
H(39) H(23) 3.257 2_645
H(39) H(24) 3.298 2_645
H(39) H(40) 1.31(5) .
H(40) O(2) 3.06(3) 2_645
H(40) O(3) 3.36(3) 2_645
H(40) N(2) 3.09(3) .
H(40) N(5) 1.95(3) 2_645
H(40) N(6) 2.77(4) 2_645
H(40) C(6) 3.29(3) .
H(40) C(17) 3.36(3) 2_645
H(40) C(18) 3.14(3) 2_645
H(40) C(28) 3.38(3) 2_645
H(40) C(29) 2.97(3) 2_645
H(40) C(30) 2.81(3) 2_645
H(40) H(5) 2.458 .
H(40) H(13) 3.470 2_645
H(40) H(14) 3.107 2_645
H(40) H(23) 3.031 2_645
H(40) H(24) 2.259 2_645
H(40) H(39) 1.31(5) .

loop_
_geom_torsion_atom_site_label_1
_geom_torsion_atom_site_label_2
_geom_torsion_atom_site_label_3
_geom_torsion_atom_site_label_4
_geom_torsion
P(1) Fe(1) P(2) C(36) -95.63(7)
P(1) Fe(1) P(2) C(37) 30.68(7)
P(1) Fe(1) P(2) C(43) 150.87(7)
P(2) Fe(1) P(1) C(12) -101.46(6)
P(2) Fe(1) P(1) C(13) 144.34(7)
P(2) Fe(1) P(1) C(19) 21.61(8)
P(1) Fe(1) N(1) C(1) 128.4(4)
P(1) Fe(1) N(1) C(5) -50.1(5)
N(1) Fe(1) P(1) C(12) 40.2(5)
N(1) Fe(1) P(1) C(13) -74.0(5)
N(1) Fe(1) P(1) C(19) 163.2(5)
P(1) Fe(1) N(3) N(2) 178.15(11)
P(1) Fe(1) N(3) C(6) 5.03(17)
N(3) Fe(1) P(1) C(12) -7.46(8)
N(3) Fe(1) P(1) C(13) -121.66(8)
N(3) Fe(1) P(1) C(19) 115.61(9)
P(1) Fe(1) N(4) C(25) -92.22(16)
P(1) Fe(1) N(4) C(29) 87.93(12)
N(4) Fe(1) P(1) C(12) 82.37(8)
N(4) Fe(1) P(1) C(13) -31.83(8)
N(4) Fe(1) P(1) C(19) -154.56(9)
P(1) Fe(1) N(6) N(5) -83.46(12)
P(1) Fe(1) N(6) C(30) 100.82(18)
N(6) Fe(1) P(1) C(12) 163.26(8)
N(6) Fe(1) P(1) C(13) 49.06(8)
N(6) Fe(1) P(1) C(19) -73.67(9)
P(2) Fe(1) N(1) C(1) -89.74(18)
P(2) Fe(1) N(1) C(5) 91.78(13)
N(1) Fe(1) P(2) C(36) 88.12(8)
N(1) Fe(1) P(2) C(37) -145.56(8)
N(1) Fe(1) P(2) C(43) -25.38(8)
P(2) Fe(1) N(3) N(2) -84.81(12)
P(2) Fe(1) N(3) C(6) 102.07(17)
N(3) Fe(1) P(2) C(36) 168.84(8)
N(3) Fe(1) P(2) C(37) -64.85(8)
N(3) Fe(1) P(2) C(43) 55.34(8)
P(2) Fe(1) N(4) C(25) 125.3(4)
P(2) Fe(1) N(4) C(29) -54.6(5)
N(4) Fe(1) P(2) C(36) 46.6(4)
N(4) Fe(1) P(2) C(37) 172.9(4)
N(4) Fe(1) P(2) C(43) -66.9(4)
P(2) Fe(1) N(6) N(5) 179.68(12)
P(2) Fe(1) N(6) C(30) 3.95(19)
N(6) Fe(1) P(2) C(36) -3.46(8)
N(6) Fe(1) P(2) C(37) 122.86(8)
N(6) Fe(1) P(2) C(43) -116.96(8)
N(1) Fe(1) N(3) N(2) 2.67(12)
N(1) Fe(1) N(3) C(6) -170.45(18)
N(3) Fe(1) N(1) C(1) 176.54(19)
N(3) Fe(1) N(1) C(5) -1.94(13)
N(1) Fe(1) N(4) C(25) 83.72(17)
N(1) Fe(1) N(4) C(29) -96.13(13)
N(4) Fe(1) N(1) C(1) 86.11(19)
N(4) Fe(1) N(1) C(5) -92.37(14)
N(1) Fe(1) N(6) N(5) 91.48(13)
N(1) Fe(1) N(6) C(30) -84.24(19)
N(6) Fe(1) N(1) C(1) 5.26(19)
N(6) Fe(1) N(1) C(5) -173.22(13)
N(3) Fe(1) N(4) C(25) 2.88(17)
N(3) Fe(1) N(4) C(29) -176.97(13)
N(4) Fe(1) N(3) N(2) 89.90(13)
N(4) Fe(1) N(3) C(6) -83.22(18)
N(3) Fe(1) N(6) N(5) 42.3(3)
N(3) Fe(1) N(6) C(30) -133.5(3)
N(6) Fe(1) N(3) N(2) 52.7(3)
N(6) Fe(1) N(3) C(6) -120.4(3)
N(4) Fe(1) N(6) N(5) 4.53(12)
N(4) Fe(1) N(6) C(30) -171.19(19)
N(6) Fe(1) N(4) C(25) 175.93(18)
N(6) Fe(1) N(4) C(29) -3.92(12)
Fe(1) P(1) C(12) C(7) 9.37(18)
Fe(1) P(1) C(12) C(11) -169.62(13)
Fe(1) P(1) C(13) C(14) 79.03(16)
Fe(1) P(1) C(13) C(18) -98.76(17)
Fe(1) P(1) C(19) C(20) -125.99(15)
Fe(1) P(1) C(19) C(24) 54.68(17)
C(12) P(1) C(13) C(14) -42.34(17)
C(12) P(1) C(13) C(18) 139.87(18)
C(13) P(1) C(12) C(7) 133.04(16)
C(13) P(1) C(12) C(11) -45.95(17)
C(12) P(1) C(19) C(20) 1.17(18)
C(12) P(1) C(19) C(24) -178.16(15)
C(19) P(1) C(12) C(7) -122.13(16)
C(19) P(1) C(12) C(11) 58.89(17)
C(13) P(1) C(19) C(20) 104.58(17)
C(13) P(1) C(19) C(24) -74.75(16)
C(19) P(1) C(13) C(14) -149.10(16)
C(19) P(1) C(13) C(18) 33.11(19)
Fe(1) P(2) C(36) C(31) 2.55(18)
Fe(1) P(2) C(36) C(35) -172.22(14)
Fe(1) P(2) C(37) C(38) -129.00(15)
Fe(1) P(2) C(37) C(42) 50.68(17)
Fe(1) P(2) C(43) C(44) -92.50(17)
Fe(1) P(2) C(43) C(48) 84.06(16)
C(36) P(2) C(37) C(38) 0.70(18)
C(36) P(2) C(37) C(42) -179.61(15)
C(37) P(2) C(36) C(31) -130.70(16)
C(37) P(2) C(36) C(35) 54.53(18)
C(36) P(2) C(43) C(44) 146.17(18)
C(36) P(2) C(43) C(48) -37.26(17)
C(43) P(2) C(36) C(31) 124.44(17)
C(43) P(2) C(36) C(35) -50.33(17)
C(37) P(2) C(43) C(44) 37.51(19)
C(37) P(2) C(43) C(48) -145.92(16)
C(43) P(2) C(37) C(38) 104.51(17)
C(43) P(2) C(37) C(42) -75.81(16)
Fe(1) N(1) C(1) C(2) -179.38(17)
Fe(1) N(1) C(5) N(2) 1.0(2)
Fe(1) N(1) C(5) C(4) 179.96(11)
C(1) N(1) C(5) N(2) -177.69(18)
C(1) N(1) C(5) C(4) 1.3(2)
C(5) N(1) C(1) C(2) -1.0(3)
N(3) N(2) C(5) N(1) 1.2(2)
N(3) N(2) C(5) C(4) -177.82(17)
C(5) N(2) N(3) Fe(1) -2.9(2)
C(5) N(2) N(3) C(6) 171.71(16)
Fe(1) N(3) C(6) C(7) -1.9(3)
N(2) N(3) C(6) C(7) -175.23(18)
Fe(1) N(4) C(25) C(26) 178.17(15)
Fe(1) N(4) C(29) N(5) 2.9(2)
Fe(1) N(4) C(29) C(28) -176.48(15)
C(25) N(4) C(29) N(5) -176.96(17)
C(25) N(4) C(29) C(28) 3.6(2)
C(29) N(4) C(25) C(26) -2.0(2)
N(6) N(5) C(29) N(4) 0.7(2)
N(6) N(5) C(29) C(28) -179.88(17)
C(29) N(5) N(6) Fe(1) -4.2(2)
C(29) N(5) N(6) C(30) 172.40(17)
Fe(1) N(6) C(30) C(31) -2.5(3)
N(5) N(6) C(30) C(31) -178.34(19)
N(1) C(1) C(2) C(3) 0.4(3)
C(1) C(2) C(3) C(4) -0.2(3)
C(2) C(3) C(4) C(5) 0.5(3)
C(3) C(4) C(5) N(1) -1.0(3)
C(3) C(4) C(5) N(2) 177.93(19)
N(3) C(6) C(7) C(8) 178.36(19)
N(3) C(6) C(7) C(12) 1.5(3)
C(6) C(7) C(8) C(9) -174.57(19)
C(6) C(7) C(12) P(1) -6.2(2)
C(6) C(7) C(12) C(11) 172.79(18)
C(8) C(7) C(12) P(1) 177.01(15)
C(8) C(7) C(12) C(11) -4.0(2)
C(12) C(7) C(8) C(9) 2.6(3)
C(7) C(8) C(9) C(10) 0.7(3)
C(8) C(9) C(10) C(11) -2.6(3)
C(9) C(10) C(11) C(12) 1.2(3)
C(10) C(11) C(12) P(1) -178.79(15)
C(10) C(11) C(12) C(7) 2.2(2)
P(1) C(13) C(14) C(15) -177.04(16)
P(1) C(13) C(18) C(17) 177.24(19)
C(14) C(13) C(18) C(17) -0.6(3)
C(18) C(13) C(14) C(15) 0.9(3)
C(13) C(14) C(15) C(16) -0.2(3)
C(14) C(15) C(16) C(17) -0.9(3)
C(15) C(16) C(17) C(18) 1.2(3)
C(16) C(17) C(18) C(13) -0.4(3)
P(1) C(19) C(20) C(21) -177.61(16)
P(1) C(19) C(24) C(23) 177.86(17)
C(20) C(19) C(24) C(23) -1.5(3)
C(24) C(19) C(20) C(21) 1.7(2)
C(19) C(20) C(21) C(22) -0.4(3)
C(20) C(21) C(22) C(23) -1.3(3)
C(21) C(22) C(23) C(24) 1.5(3)
C(22) C(23) C(24) C(19) -0.1(2)
N(4) C(25) C(26) C(27) -0.7(3)
C(25) C(26) C(27) C(28) 1.8(3)
C(26) C(27) C(28) C(29) -0.1(2)
C(27) C(28) C(29) N(4) -2.6(3)
C(27) C(28) C(29) N(5) 178.0(2)
N(6) C(30) C(31) C(32) 177.7(2)
N(6) C(30) C(31) C(36) -0.2(3)
C(30) C(31) C(32) C(33) -175.8(2)
C(30) C(31) C(36) P(2) -0.3(3)
C(30) C(31) C(36) C(35) 174.5(2)
C(32) C(31) C(36) P(2) -178.16(16)
C(32) C(31) C(36) C(35) -3.4(2)
C(36) C(31) C(32) C(33) 2.4(3)
C(31) C(32) C(33) C(34) -0.5(3)
C(32) C(33) C(34) C(35) -0.4(3)
C(33) C(34) C(35) C(36) -0.7(3)
C(34) C(35) C(36) P(2) 177.48(17)
C(34) C(35) C(36) C(31) 2.6(3)
P(2) C(37) C(38) C(39) -178.57(15)
P(2) C(37) C(42) C(41) 178.54(16)
C(38) C(37) C(42) C(41) -1.8(2)
C(42) C(37) C(38) C(39) 1.7(2)
C(37) C(38) C(39) C(40) -0.5(3)
C(38) C(39) C(40) C(41) -0.7(3)
C(39) C(40) C(41) C(42) 0.7(3)
C(40) C(41) C(42) C(37) 0.5(3)
P(2) C(43) C(44) C(45) 177.00(17)
P(2) C(43) C(48) C(47) -176.66(16)
C(44) C(43) C(48) C(47) 0.1(2)
C(48) C(43) C(44) C(45) 0.4(3)
C(43) C(44) C(45) C(46) -0.4(3)
C(44) C(45) C(46) C(47) -0.1(2)
C(45) C(46) C(47) C(48) 0.5(3)
C(46) C(47) C(48) C(43) -0.5(3)
